data_7241022
loop_
_publ_author_name
'Bechu, Damien'
'Petre, Alexandru Mihai'
'Hosseini, Mir Wais'
'Baudron, St\'ephane'

_publ_section_title
;
 Heterometallic coordination polymers based on homo- and heteroleptic
 Au(III) dithiolene complexes
;
_journal_name_full CrystEngComm
_journal_paper_doi 10.1039/D0CE01090A
_journal_year 2020
_chemical_formula_sum 'C54 H34 Au2 Cl6 Mn N8 S10'
_chemical_formula_weight 1777.06
_space_group_crystal_system triclinic
_space_group_IT_number 2
_space_group_name_Hall '-P 1'
_space_group_name_H-M_alt 'P -1'
_atom_sites_solution_hydrogens geom
_audit_creation_method SHELXL-2016/6
_audit_update_record
;
2020-07-20 deposited with the CCDC.	2020-08-10 downloaded from the CCDC.
;
_cell_angle_alpha 93.549(2)
_cell_angle_beta 105.442(2)
_cell_angle_gamma 92.552(2)
_cell_formula_units_Z 1
_cell_length_a 9.2529(4)
_cell_length_b 11.2570(5)
_cell_length_c 17.2470(7)
_cell_measurement_reflns_used 9698
_cell_measurement_temperature 173(2)
_cell_measurement_theta_max 27.50
_cell_measurement_theta_min 2.29
_cell_volume 1724.80(13)
_computing_cell_refinement 'Bruker SAINT'
_computing_data_collection 'Bruker APEX2'
_computing_data_reduction 'Bruker SAINT'
_computing_molecular_graphics 'Bruker SHELXTL'
_computing_publication_material 'Bruker SHELXTL'
_computing_structure_refinement 'SHELXL-2014 (Sheldrick 2014)'
_computing_structure_solution 'SHELXS-97 (Sheldrick 2008)'
_diffrn_ambient_temperature 173(2)
_diffrn_measured_fraction_theta_full 0.969
_diffrn_measured_fraction_theta_max 0.920
_diffrn_measurement_device_type 'Bruker APEX-II CCD'
_diffrn_measurement_method '\f and \w scans'
_diffrn_radiation_type MoK\a
_diffrn_radiation_wavelength 0.71073
_diffrn_reflns_av_R_equivalents 0.0401
_diffrn_reflns_av_unetI/netI 0.0198
_diffrn_reflns_Laue_measured_fraction_full 0.969
_diffrn_reflns_Laue_measured_fraction_max 0.920
_diffrn_reflns_limit_h_max 13
_diffrn_reflns_limit_h_min -13
_diffrn_reflns_limit_k_max 15
_diffrn_reflns_limit_k_min -15
_diffrn_reflns_limit_l_max 23
_diffrn_reflns_limit_l_min -24
_diffrn_reflns_number 132896
_diffrn_reflns_point_group_measured_fraction_full 0.969
_diffrn_reflns_point_group_measured_fraction_max 0.920
_diffrn_reflns_theta_full 25.242
_diffrn_reflns_theta_max 30.312
_diffrn_reflns_theta_min 2.270
_exptl_absorpt_coefficient_mu 4.998
_exptl_absorpt_correction_T_max 0.635
_exptl_absorpt_correction_T_min 0.635
_exptl_absorpt_correction_type multi-scan
_exptl_absorpt_process_details sadabs
_exptl_crystal_colour orange
_exptl_crystal_density_diffrn 1.711
_exptl_crystal_density_meas ?
_exptl_crystal_description prism
_exptl_crystal_F_000 859
_exptl_crystal_size_max 0.100
_exptl_crystal_size_mid 0.100
_exptl_crystal_size_min 0.100
_refine_diff_density_max 2.209
_refine_diff_density_min -1.645
_refine_diff_density_rms 0.100
_refine_ls_extinction_method none
_refine_ls_goodness_of_fit_ref 1.044
_refine_ls_hydrogen_treatment constr
_refine_ls_matrix_type full
_refine_ls_number_parameters 368
_refine_ls_number_reflns 9509
_refine_ls_number_restraints 0
_refine_ls_restrained_S_all 1.044
_refine_ls_R_factor_all 0.0315
_refine_ls_R_factor_gt 0.0268
_refine_ls_shift/su_max 0.003
_refine_ls_shift/su_mean 0.000
_refine_ls_structure_factor_coef Fsqd
_refine_ls_weighting_details 'w=1/[\s^2^(Fo^2^)+(0.0332P)^2^+2.4915P] where P=(Fo^2^+2Fc^2^)/3'
_refine_ls_weighting_scheme calc
_refine_ls_wR_factor_gt 0.0658
_refine_ls_wR_factor_ref 0.0681
_reflns_Friedel_coverage 0.000
_reflns_number_gt 8614
_reflns_number_total 9509
_reflns_threshold_expression 'I > 2\s(I)'
_cod_data_source_file d0ce01090a2.cif
_cod_data_source_block CP5
_cod_depositor_comments
;
The following automatic conversions were performed:

data item '_exptl_crystal_density_meas' value 'not measured' was
changed to '?' -- the value is perceived as not measured.

Automatic conversion script
Id: cif_fix_values 7556 2019-12-06 15:28:31Z antanas 
;
_cod_database_code 7241022
_shelx_shelxl_version_number 2016/6
_shelx_space_group_comment
;
The symmetry employed for this shelxl refinement is uniquely defined
by the following loop, which should always be used as a source of
symmetry information in preference to the above space-group names.
They are only intended as comments.
;
_shelx_estimated_absorpt_t_min 0.635
_shelx_estimated_absorpt_t_max 0.635

loop_
_space_group_symop_operation_xyz
'x, y, z'
'-x, -y, -z'

loop_
_atom_site_label
_atom_site_type_symbol
_atom_site_fract_x
_atom_site_fract_y
_atom_site_fract_z
_atom_site_U_iso_or_equiv
_atom_site_adp_type
_atom_site_occupancy
_atom_site_site_symmetry_order
_atom_site_calc_flag
_atom_site_refinement_flags_posn
_atom_site_refinement_flags_adp
_atom_site_refinement_flags_occupancy
_atom_site_disorder_assembly
_atom_site_disorder_group
C1 C 0.5528(3) 0.5206(3) 0.69259(18) 0.0310(6) Uani 1 1 d . . . . .
C2 C 0.5607(3) 0.4024(3) 0.70089(18) 0.0322(6) Uani 1 1 d . . . . .
C3 C 0.6129(3) 0.6979(3) 0.8185(2) 0.0356(7) Uani 1 1 d . . . . .
C4 C 0.7631(4) 0.6938(3) 0.8219(2) 0.0390(7) Uani 1 1 d . . . . .
H4 H 0.795817 0.638024 0.787532 0.047 Uiso 1 1 calc R U . . .
C5 C 0.8652(4) 0.7729(3) 0.8764(2) 0.0437(8) Uani 1 1 d . . . . .
H5 H 0.967925 0.771696 0.876622 0.052 Uiso 1 1 calc R U . . .
C6 C 0.6851(5) 0.8473(4) 0.9279(3) 0.0676(13) Uani 1 1 d . . . . .
H6 H 0.657407 0.896760 0.967500 0.081 Uiso 1 1 calc R U . . .
C7 C 0.5737(5) 0.7762(4) 0.8730(3) 0.0620(12) Uani 1 1 d . . . . .
H7 H 0.471411 0.781371 0.872894 0.074 Uiso 1 1 calc R U . . .
C8 C 0.6307(4) 0.2673(3) 0.83482(19) 0.0352(7) Uani 1 1 d . . . . .
C9 C 0.5938(4) 0.2043(4) 0.8943(2) 0.0483(9) Uani 1 1 d . . . . .
H9 H 0.494226 0.201284 0.899728 0.058 Uiso 1 1 calc R U . . .
C10 C 0.7036(5) 0.1467(4) 0.9451(2) 0.0513(9) Uani 1 1 d . . . . .
H10 H 0.677782 0.107268 0.987125 0.062 Uiso 1 1 calc R U . . .
C11 C 0.8784(4) 0.2066(3) 0.8842(2) 0.0440(8) Uani 1 1 d . . . . .
H11 H 0.978862 0.207673 0.880183 0.053 Uiso 1 1 calc R U . . .
C12 C 0.7784(4) 0.2720(3) 0.8323(2) 0.0419(8) Uani 1 1 d . . . . .
H12 H 0.810604 0.319394 0.795545 0.050 Uiso 1 1 calc R U . . .
C13 C 0.7857(3) 0.3001(3) 0.49622(19) 0.0317(6) Uani 1 1 d . . . . .
C14 C 0.7915(4) 0.1830(3) 0.5098(2) 0.0447(8) Uani 1 1 d . . . . .
H14 H 0.754719 0.153519 0.551797 0.054 Uiso 1 1 calc R U . . .
C15 C 0.8516(4) 0.1055(4) 0.4618(3) 0.0552(10) Uani 1 1 d . . . . .
H15 H 0.854693 0.023333 0.471531 0.066 Uiso 1 1 calc R U . . .
C16 C 0.9058(4) 0.1455(4) 0.4014(3) 0.0563(11) Uani 1 1 d . . . . .
H16 H 0.945729 0.091324 0.369327 0.068 Uiso 1 1 calc R U . . .
C17 C 0.9028(4) 0.2667(4) 0.3866(2) 0.0483(9) Uani 1 1 d . . . . .
C18 C 0.8410(3) 0.3428(3) 0.4354(2) 0.0376(7) Uani 1 1 d . . . . .
C19 C 0.8351(3) 0.4672(3) 0.42392(19) 0.0350(7) Uani 1 1 d . . . . .
C20 C 0.8901(3) 0.5153(4) 0.3635(2) 0.0432(8) Uani 1 1 d . . . . .
C21 C 0.8800(4) 0.6383(4) 0.3564(2) 0.0510(10) Uani 1 1 d . . . . .
H21 H 0.916561 0.674800 0.316533 0.061 Uiso 1 1 calc R U . . .
C22 C 0.8179(4) 0.7063(3) 0.4062(2) 0.0448(8) Uani 1 1 d . . . . .
H22 H 0.810692 0.789310 0.400212 0.054 Uiso 1 1 calc R U . . .
C23 C 0.7651(4) 0.6543(3) 0.4659(2) 0.0383(7) Uani 1 1 d . . . . .
H23 H 0.722641 0.702376 0.500318 0.046 Uiso 1 1 calc R U . . .
C24 C 0.9510(4) 0.4361(5) 0.3142(2) 0.0549(10) Uani 1 1 d . . . . .
H24 H 0.988518 0.467303 0.272956 0.066 Uiso 1 1 calc R U . . .
C25 C 0.9570(4) 0.3190(5) 0.3243(3) 0.0573(11) Uani 1 1 d . . . . .
H25 H 0.997630 0.269482 0.289892 0.069 Uiso 1 1 calc R U . . .
C26 C 0.8417(4) 0.9718(4) 1.1451(2) 0.0472(9) Uani 1 1 d . . . . .
N1 N 0.8295(3) 0.8500(3) 0.92812(18) 0.0444(7) Uani 1 1 d . . . . .
N2 N 0.8438(3) 0.1420(3) 0.93943(17) 0.0426(7) Uani 1 1 d . . . . .
N3 N 0.7740(3) 0.5363(2) 0.47512(17) 0.0353(6) Uani 1 1 d . . . . .
N4 N 0.8814(4) 1.0031(3) 1.09415(19) 0.0523(8) Uani 1 1 d . . . . .
S1 S 0.60886(8) 0.59018(6) 0.61643(5) 0.03364(16) Uani 1 1 d . . . . .
S2 S 0.62424(10) 0.30616(7) 0.63575(5) 0.03722(17) Uani 1 1 d . . . . .
S3 S 0.46453(9) 0.61273(8) 0.74987(6) 0.04153(19) Uani 1 1 d . . . . .
S4 S 0.48127(9) 0.33294(9) 0.77005(5) 0.0430(2) Uani 1 1 d . . . . .
S5 S 0.79362(18) 0.91326(16) 1.22174(9) 0.0838(4) Uani 1 1 d . . . . .
Mn1 Mn 1.000000 1.000000 1.000000 0.03712(16) Uani 1 2 d S . P . .
Au1 Au 0.70113(2) 0.43441(2) 0.55492(2) 0.02838(4) Uani 1 1 d . . . . .
C27 C 0.6410(4) 0.9117(3) 0.6702(2) 0.0483(9) Uani 1 1 d . . . . .
H27 H 0.642050 0.826843 0.684240 0.058 Uiso 1 1 calc R U . . .
Cl1 Cl 0.81821(13) 0.98118(12) 0.71617(8) 0.0742(3) Uani 1 1 d . . . . .
Cl2 Cl 0.50272(16) 0.97944(14) 0.70569(10) 0.0851(4) Uani 1 1 d . . . . .
Cl3 Cl 0.60230(15) 0.91255(10) 0.56514(7) 0.0662(3) Uani 1 1 d . . . . .

loop_
_atom_site_aniso_label
_atom_site_aniso_U_11
_atom_site_aniso_U_22
_atom_site_aniso_U_33
_atom_site_aniso_U_23
_atom_site_aniso_U_13
_atom_site_aniso_U_12
C1 0.0253(12) 0.0325(14) 0.0294(15) -0.0014(12) -0.0015(10) 0.0007(10)
C2 0.0281(13) 0.0381(15) 0.0274(15) 0.0069(12) 0.0013(11) 0.0033(11)
C3 0.0323(14) 0.0358(15) 0.0332(17) -0.0030(13) 0.0014(12) -0.0023(12)
C4 0.0316(15) 0.0399(16) 0.0389(18) -0.0061(14) 0.0001(12) 0.0014(12)
C5 0.0327(15) 0.0487(19) 0.0402(19) -0.0045(16) -0.0042(13) -0.0011(13)
C6 0.057(2) 0.070(3) 0.070(3) -0.034(3) 0.020(2) -0.017(2)
C7 0.0407(19) 0.065(3) 0.075(3) -0.035(2) 0.0174(19) -0.0121(18)
C8 0.0394(16) 0.0337(15) 0.0282(16) 0.0052(13) 0.0009(12) 0.0033(12)
C9 0.0466(19) 0.060(2) 0.040(2) 0.0169(18) 0.0115(15) 0.0090(16)
C10 0.058(2) 0.061(2) 0.0360(19) 0.0200(18) 0.0100(16) 0.0097(18)
C11 0.0358(16) 0.0443(18) 0.046(2) 0.0137(16) -0.0004(14) -0.0002(13)
C12 0.0406(17) 0.0424(17) 0.0391(18) 0.0142(15) 0.0023(13) 0.0002(13)
C13 0.0213(12) 0.0316(14) 0.0363(17) -0.0064(12) -0.0006(11) 0.0012(10)
C14 0.0349(16) 0.0350(16) 0.059(2) -0.0040(16) 0.0052(15) 0.0035(13)
C15 0.0414(19) 0.0392(18) 0.079(3) -0.0107(19) 0.0096(19) 0.0049(15)
C16 0.0376(18) 0.054(2) 0.071(3) -0.019(2) 0.0096(18) 0.0057(16)
C17 0.0280(15) 0.061(2) 0.050(2) -0.0111(18) 0.0031(14) 0.0046(14)
C18 0.0208(12) 0.0457(17) 0.0390(18) -0.0070(14) -0.0023(11) 0.0022(11)
C19 0.0194(12) 0.0504(18) 0.0290(16) -0.0007(14) -0.0028(10) -0.0013(11)
C20 0.0260(14) 0.064(2) 0.0338(18) 0.0025(16) -0.0008(12) -0.0021(14)
C21 0.0330(16) 0.072(3) 0.044(2) 0.0205(19) 0.0019(14) -0.0124(16)
C22 0.0392(17) 0.0481(19) 0.041(2) 0.0092(16) 0.0011(14) -0.0061(14)
C23 0.0328(15) 0.0394(16) 0.0366(17) 0.0054(14) -0.0015(12) -0.0018(12)
C24 0.0313(16) 0.089(3) 0.044(2) 0.002(2) 0.0111(15) -0.0022(18)
C25 0.0359(18) 0.083(3) 0.052(2) -0.014(2) 0.0141(16) 0.0033(18)
C26 0.0373(17) 0.056(2) 0.043(2) -0.0150(18) 0.0070(15) -0.0092(15)
N1 0.0440(16) 0.0438(16) 0.0370(16) -0.0048(13) -0.0005(12) -0.0072(12)
N2 0.0489(16) 0.0411(15) 0.0313(15) 0.0091(12) -0.0020(12) 0.0042(12)
N3 0.0257(11) 0.0409(14) 0.0329(14) 0.0014(12) -0.0023(10) -0.0007(10)
N4 0.065(2) 0.0453(17) 0.0344(16) 0.0096(14) -0.0072(14) -0.0056(15)
S1 0.0345(4) 0.0267(3) 0.0338(4) 0.0032(3) -0.0006(3) -0.0015(3)
S2 0.0450(4) 0.0285(3) 0.0384(4) 0.0062(3) 0.0102(3) 0.0067(3)
S3 0.0258(3) 0.0423(4) 0.0485(5) -0.0131(4) 0.0000(3) 0.0005(3)
S4 0.0349(4) 0.0558(5) 0.0400(5) 0.0208(4) 0.0081(3) 0.0090(3)
S5 0.0849(9) 0.1108(11) 0.0611(8) 0.0040(8) 0.0350(7) -0.0265(8)
Mn1 0.0441(4) 0.0333(3) 0.0239(3) 0.0048(3) -0.0077(3) -0.0045(3)
Au1 0.02614(5) 0.02740(6) 0.02636(7) 0.00041(4) -0.00150(4) 0.00078(4)
C27 0.058(2) 0.0336(16) 0.046(2) 0.0019(15) 0.0005(16) 0.0050(15)
Cl1 0.0545(6) 0.0722(7) 0.0770(8) -0.0162(6) -0.0101(5) 0.0044(5)
Cl2 0.0689(8) 0.0859(9) 0.1002(11) -0.0089(8) 0.0240(7) 0.0151(7)
Cl3 0.0839(8) 0.0554(6) 0.0479(6) 0.0129(5) -0.0036(5) 0.0016(5)

loop_
_atom_type_symbol
_atom_type_description
_atom_type_scat_dispersion_real
_atom_type_scat_dispersion_imag
_atom_type_scat_source
C C 0.0033 0.0016 'International Tables Vol C Tables 4.2.6.8 and 6.1.1.4'
H H 0.0000 0.0000 'International Tables Vol C Tables 4.2.6.8 and 6.1.1.4'
N N 0.0061 0.0033 'International Tables Vol C Tables 4.2.6.8 and 6.1.1.4'
S S 0.1246 0.1234 'International Tables Vol C Tables 4.2.6.8 and 6.1.1.4'
Mn Mn 0.3368 0.7283 'International Tables Vol C Tables 4.2.6.8 and 6.1.1.4'
Au Au -2.0133 8.8022 'International Tables Vol C Tables 4.2.6.8 and 6.1.1.4'
Cl Cl 0.1484 0.1585 'International Tables Vol C Tables 4.2.6.8 and 6.1.1.4'

loop_
_geom_angle_atom_site_label_1
_geom_angle_atom_site_label_2
_geom_angle_atom_site_label_3
_geom_angle
_geom_angle_site_symmetry_1
_geom_angle_site_symmetry_3
_geom_angle_publ_flag
C2 C1 S1 122.6(3) . . ?
C2 C1 S3 122.2(3) . . ?
S1 C1 S3 114.79(17) . . ?
C1 C2 S2 122.9(3) . . ?
C1 C2 S4 121.0(3) . . ?
S2 C2 S4 115.47(18) . . ?
C4 C3 C7 117.9(3) . . ?
C4 C3 S3 125.8(3) . . ?
C7 C3 S3 116.3(3) . . ?
C3 C4 C5 118.4(3) . . ?
C3 C4 H4 120.8 . . ?
C5 C4 H4 120.8 . . ?
N1 C5 C4 124.4(3) . . ?
N1 C5 H5 117.8 . . ?
C4 C5 H5 117.8 . . ?
N1 C6 C7 123.5(4) . . ?
N1 C6 H6 118.2 . . ?
C7 C6 H6 118.2 . . ?
C3 C7 C6 119.1(4) . . ?
C3 C7 H7 120.4 . . ?
C6 C7 H7 120.4 . . ?
C12 C8 C9 117.7(3) . . ?
C12 C8 S4 126.8(2) . . ?
C9 C8 S4 115.6(3) . . ?
C10 C9 C8 118.8(4) . . ?
C10 C9 H9 120.6 . . ?
C8 C9 H9 120.6 . . ?
N2 C10 C9 124.4(3) . . ?
N2 C10 H10 117.8 . . ?
C9 C10 H10 117.8 . . ?
N2 C11 C12 124.5(3) . . ?
N2 C11 H11 117.8 . . ?
C12 C11 H11 117.8 . . ?
C8 C12 C11 118.6(3) . . ?
C8 C12 H12 120.7 . . ?
C11 C12 H12 120.7 . . ?
C14 C13 C18 119.8(3) . . ?
C14 C13 Au1 128.9(3) . . ?
C18 C13 Au1 111.3(2) . . ?
C13 C14 C15 119.9(4) . . ?
C13 C14 H14 120.0 . . ?
C15 C14 H14 120.0 . . ?
C16 C15 C14 121.2(4) . . ?
C16 C15 H15 119.4 . . ?
C14 C15 H15 119.4 . . ?
C15 C16 C17 120.1(4) . . ?
C15 C16 H16 120.0 . . ?
C17 C16 H16 120.0 . . ?
C16 C17 C18 117.6(4) . . ?
C16 C17 C25 124.9(4) . . ?
C18 C17 C25 117.5(4) . . ?
C13 C18 C17 121.3(3) . . ?
C13 C18 C19 118.1(3) . . ?
C17 C18 C19 120.6(3) . . ?
N3 C19 C20 122.5(3) . . ?
N3 C19 C18 117.0(3) . . ?
C20 C19 C18 120.5(3) . . ?
C21 C20 C19 116.7(4) . . ?
C21 C20 C24 125.3(4) . . ?
C19 C20 C24 117.9(4) . . ?
C22 C21 C20 120.8(3) . . ?
C22 C21 H21 119.6 . . ?
C20 C21 H21 119.6 . . ?
C21 C22 C23 120.4(4) . . ?
C21 C22 H22 119.8 . . ?
C23 C22 H22 119.8 . . ?
N3 C23 C22 120.6(4) . . ?
N3 C23 H23 119.7 . . ?
C22 C23 H23 119.7 . . ?
C25 C24 C20 122.2(4) . . ?
C25 C24 H24 118.9 . . ?
C20 C24 H24 118.9 . . ?
C24 C25 C17 121.3(4) . . ?
C24 C25 H25 119.3 . . ?
C17 C25 H25 119.3 . . ?
N4 C26 S5 174.1(4) . . ?
C5 N1 C6 116.3(3) . . ?
C5 N1 Mn1 121.4(2) . . ?
C6 N1 Mn1 121.6(3) . . ?
C11 N2 C10 115.8(3) . . ?
C11 N2 Mn1 121.0(3) . 1_545 ?
C10 N2 Mn1 121.9(2) . 1_545 ?
C23 N3 C19 119.0(3) . . ?
C23 N3 Au1 129.3(2) . . ?
C19 N3 Au1 111.7(2) . . ?
C26 N4 Mn1 158.0(4) . . ?
C1 S1 Au1 101.85(11) . . ?
C2 S2 Au1 102.40(10) . . ?
C3 S3 C1 104.53(15) . . ?
C8 S4 C2 105.11(15) . . ?
N4 Mn1 N4 180.00(16) . 2_777 ?
N4 Mn1 N1 89.19(12) . . ?
N4 Mn1 N1 90.81(12) 2_777 . ?
N4 Mn1 N1 90.81(12) . 2_777 ?
N4 Mn1 N1 89.19(12) 2_777 2_777 ?
N1 Mn1 N1 180.00(13) . 2_777 ?
N4 Mn1 N2 87.87(12) . 1_565 ?
N4 Mn1 N2 92.13(12) 2_777 1_565 ?
N1 Mn1 N2 90.25(11) . 1_565 ?
N1 Mn1 N2 89.75(11) 2_777 1_565 ?
N4 Mn1 N2 92.13(12) . 2_767 ?
N4 Mn1 N2 87.87(12) 2_777 2_767 ?
N1 Mn1 N2 89.75(11) . 2_767 ?
N1 Mn1 N2 90.25(11) 2_777 2_767 ?
N2 Mn1 N2 180.00(14) 1_565 2_767 ?
C13 Au1 N3 81.88(12) . . ?
C13 Au1 S2 92.73(9) . . ?
N3 Au1 S2 174.49(8) . . ?
C13 Au1 S1 177.44(9) . . ?
N3 Au1 S1 95.57(8) . . ?
S2 Au1 S1 89.81(3) . . ?
Cl2 C27 Cl1 111.1(2) . . ?
Cl2 C27 Cl3 111.2(2) . . ?
Cl1 C27 Cl3 110.1(2) . . ?
Cl2 C27 H27 108.1 . . ?
Cl1 C27 H27 108.1 . . ?
Cl3 C27 H27 108.1 . . ?

loop_
_geom_bond_atom_site_label_1
_geom_bond_atom_site_label_2
_geom_bond_distance
_geom_bond_site_symmetry_2
_geom_bond_publ_flag
C1 C2 1.351(4) . ?
C1 S1 1.749(3) . ?
C1 S3 1.760(3) . ?
C2 S2 1.743(3) . ?
C2 S4 1.762(3) . ?
C3 C4 1.379(4) . ?
C3 C7 1.379(6) . ?
C3 S3 1.756(3) . ?
C4 C5 1.386(4) . ?
C4 H4 0.9500 . ?
C5 N1 1.320(5) . ?
C5 H5 0.9500 . ?
C6 N1 1.334(5) . ?
C6 C7 1.382(6) . ?
C6 H6 0.9500 . ?
C7 H7 0.9500 . ?
C8 C12 1.377(5) . ?
C8 C9 1.388(5) . ?
C8 S4 1.754(3) . ?
C9 C10 1.369(5) . ?
C9 H9 0.9500 . ?
C10 N2 1.330(5) . ?
C10 H10 0.9500 . ?
C11 N2 1.329(5) . ?
C11 C12 1.380(4) . ?
C11 H11 0.9500 . ?
C12 H12 0.9500 . ?
C13 C14 1.354(5) . ?
C13 C18 1.386(5) . ?
C13 Au1 2.064(3) . ?
C14 C15 1.397(5) . ?
C14 H14 0.9500 . ?
C15 C16 1.362(7) . ?
C15 H15 0.9500 . ?
C16 C17 1.404(6) . ?
C16 H16 0.9500 . ?
C17 C18 1.407(5) . ?
C17 C25 1.446(6) . ?
C18 C19 1.427(5) . ?
C19 N3 1.387(5) . ?
C19 C20 1.403(5) . ?
C20 C21 1.402(6) . ?
C20 C24 1.429(6) . ?
C21 C22 1.369(6) . ?
C21 H21 0.9500 . ?
C22 C23 1.400(5) . ?
C22 H22 0.9500 . ?
C23 N3 1.350(4) . ?
C23 H23 0.9500 . ?
C24 C25 1.341(7) . ?
C24 H24 0.9500 . ?
C25 H25 0.9500 . ?
C26 N4 1.109(5) . ?
C26 S5 1.665(4) . ?
N1 Mn1 2.311(3) . ?
N2 Mn1 2.312(3) 1_545 ?
N3 Au1 2.070(3) . ?
N4 Mn1 2.188(4) . ?
S1 Au1 2.3054(8) . ?
S2 Au1 2.2847(8) . ?
C27 Cl2 1.743(4) . ?
C27 Cl1 1.745(4) . ?
C27 Cl3 1.752(4) . ?
C27 H27 1.0000 . ?
